data_4106824
loop_
_publ_author_name
'Tetsuro Murahashi'
'Kohei Takase'
'Masa-aki Oka'
'Sensuke Ogoshi'

_publ_section_title
;
 Oxidative Dinuclear Addition of a PdI-PdI Moiety to Arenes: Generation of
 \m-\h3:\h3-Arene-PdII2 Species
;
_journal_name_full 'Journal of the American Chemical Society'
_journal_page_first 14908
_journal_page_last 14911
_journal_paper_doi 10.1021/ja206076u
_journal_volume 133
_journal_year 2011
_chemical_formula_moiety 'C24 H22 B2 F8 N2 Pd2'
_chemical_formula_sum 'C24 H22 B2 F8 N2 Pd2'
_chemical_formula_weight 724.86
_space_group_IT_number 2
_symmetry_cell_setting triclinic
_symmetry_Int_Tables_number 2
_symmetry_space_group_name_Hall '-P 1'
_symmetry_space_group_name_H-M 'P -1'
_atom_sites_solution_hydrogens geom
_atom_sites_solution_primary direct
_atom_sites_solution_secondary difmap
_cell_angle_alpha 63.325(6)
_cell_angle_beta 81.360(6)
_cell_angle_gamma 69.636(5)
_cell_formula_units_Z 2
_cell_length_a 9.643(3)
_cell_length_b 11.957(4)
_cell_length_c 13.585(4)
_cell_measurement_reflns_used 5478
_cell_measurement_temperature 296
_cell_measurement_theta_max 27.40
_cell_measurement_theta_min 3.09
_cell_volume 1312.1(7)
_computing_cell_refinement 'RAPID AUTO'
_computing_data_collection 'RAPID AUTO (Rigaku, ????)'
_computing_data_reduction 'RAPID AUTO'
_computing_molecular_graphics 'CrystalStructure 4.0'
_computing_publication_material 'CrystalStructure 4.0 (Rigaku, 2010)'
_computing_structure_refinement 'CRYSTALS (Carruthers, et al., 1999)'
_computing_structure_solution 'DIRDIF99-PATTY (Gould, et al., 1999)'
_diffrn_ambient_temperature 296
_diffrn_detector_area_resol_mean 10.000
_diffrn_measured_fraction_theta_full 0.983
_diffrn_measured_fraction_theta_max 0.983
_diffrn_measurement_device_type 'Rigaku R-AXIS RAPID'
_diffrn_measurement_method \w
_diffrn_radiation_type 'Mo K\a'
_diffrn_radiation_wavelength 0.71075
_diffrn_reflns_av_R_equivalents 0.0656
_diffrn_reflns_limit_h_max 12
_diffrn_reflns_limit_h_min -12
_diffrn_reflns_limit_k_max 15
_diffrn_reflns_limit_k_min -15
_diffrn_reflns_limit_l_max 17
_diffrn_reflns_limit_l_min -17
_diffrn_reflns_number 12762
_diffrn_reflns_theta_full 27.41
_diffrn_reflns_theta_max 27.41
_diffrn_standards_number 0
_exptl_absorpt_coefficient_mu 1.445
_exptl_absorpt_correction_T_max 0.805
_exptl_absorpt_correction_T_min 0.542
_exptl_absorpt_correction_type multi-scan
_exptl_absorpt_process_details 'ABSCOR (Rigaku, 1995)'
_exptl_crystal_colour red
_exptl_crystal_density_diffrn 1.835
_exptl_crystal_description block
_exptl_crystal_F_000 708.00
_exptl_crystal_size_max 0.200
_exptl_crystal_size_mid 0.200
_exptl_crystal_size_min 0.150
_refine_diff_density_max 1.210
_refine_diff_density_min -0.745
_refine_ls_extinction_method none
_refine_ls_goodness_of_fit_ref 0.960
_refine_ls_hydrogen_treatment constr
_refine_ls_number_parameters 355
_refine_ls_number_reflns 4127
_refine_ls_R_factor_gt 0.0533
_refine_ls_shift/su_max 0.149
_refine_ls_structure_factor_coef F
_refine_ls_weighting_details
;
    Chebychev polynomial with 3 parameters (Carruthers & Watkin, 1979)
    2.3880    2.2307    1.3110
;
_refine_ls_weighting_scheme calc
_refine_ls_wR_factor_ref 0.0613
_reflns_number_gt 4127
_reflns_number_total 5874
_reflns_threshold_expression F>3.0\s(F)
_cod_data_source_file ja206076u_si_003.cif
_cod_data_source_block takase1
_cod_original_cell_volume 1312.1(6)
_cod_database_code 4106824

loop_
_symmetry_equiv_pos_site_id
_symmetry_equiv_pos_as_xyz
1 +X,+Y,+Z
2 -X,-Y,-Z

loop_
_atom_site_label
_atom_site_type_symbol
_atom_site_fract_x
_atom_site_fract_y
_atom_site_fract_z
_atom_site_U_iso_or_equiv
_atom_site_adp_type
_atom_site_occupancy
_atom_site_symmetry_multiplicity
_atom_site_calc_flag
_atom_site_refinement_flags
Pd1 Pd 0.39149(4) -0.05577(4) 0.32775(3) 0.04186(11) Uani 1.0 2 d .
Pd2 Pd 0.19136(4) 0.14139(3) 0.19126(3) 0.04058(11) Uani 1.0 2 d .
F1 F 0.4128(12) 0.3574(12) 0.2104(10) 0.262(6) Uani 1.0 2 d .
F2 F 0.6213(10) 0.2594(8) 0.1611(6) 0.157(4) Uani 1.0 2 d .
F3 F 0.6079(10) 0.3333(8) 0.2899(6) 0.147(3) Uani 1.0 2 d .
F4 F 0.5375(9) 0.1659(8) 0.3278(5) 0.136(3) Uani 1.0 2 d .
F5 F 0.1990(18) 0.4056(15) 0.6704(12) 0.133(5) Uiso 0.5000 2 d .
F6 F 0.104(2) 0.4421(17) 0.6470(14) 0.144(5) Uiso 0.5000 2 d .
F7 F -0.008(3) 0.527(2) 0.7514(17) 0.175(7) Uiso 0.5000 2 d .
F8 F -0.043(3) 0.493(3) 0.707(3) 0.215(10) Uiso 0.5000 2 d .
F9 F 0.117(3) 0.501(3) 0.7938(17) 0.190(7) Uiso 0.5000 2 d .
F10 F 0.038(2) 0.3181(17) 0.8200(14) 0.144(5) Uiso 0.5000 2 d .
F11 F 0.2069(18) 0.3931(18) 0.8237(14) 0.150(5) Uiso 0.5000 2 d .
F12 F 0.128(2) 0.3033(16) 0.8106(13) 0.136(5) Uiso 0.5000 2 d .
N1 N 0.0212(6) 0.2975(5) 0.0860(4) 0.0560(13) Uani 1.0 2 d .
N2 N 0.5652(13) -0.2056(11) 0.4398(9) 0.048(3) Uiso 0.5000 2 d .
N3 N 0.5406(13) -0.2310(12) 0.4390(9) 0.050(3) Uiso 0.5000 2 d .
C1 C 0.2393(6) -0.0787(7) 0.4701(4) 0.0534(15) Uani 1.0 2 d .
C2 C 0.2446(7) 0.0495(7) 0.4323(5) 0.0570(17) Uani 1.0 2 d .
C3 C 0.1343(7) 0.1577(6) 0.3570(5) 0.0580(17) Uani 1.0 2 d .
C4 C 0.0245(6) 0.1363(6) 0.3216(5) 0.0529(14) Uani 1.0 2 d .
C5 C 0.0243(6) 0.0027(6) 0.3532(5) 0.0509(14) Uani 1.0 2 d .
C6 C -0.0834(8) -0.0193(9) 0.3101(6) 0.072(3) Uani 1.0 2 d .
C7 C -0.0820(10) -0.1440(11) 0.3417(9) 0.095(4) Uani 1.0 2 d .
C8 C 0.0171(10) -0.2496(10) 0.4186(9) 0.097(4) Uani 1.0 2 d .
C9 C 0.1247(9) -0.2333(8) 0.4630(7) 0.079(3) Uani 1.0 2 d .
C10 C 0.1303(6) -0.1041(6) 0.4298(5) 0.0500(14) Uani 1.0 2 d .
C11 C 0.5219(6) -0.1047(6) 0.1955(5) 0.0510(14) Uani 1.0 2 d .
C12 C 0.5182(6) 0.0230(6) 0.1699(5) 0.0502(15) Uani 1.0 2 d .
C13 C 0.4097(6) 0.1330(6) 0.0948(5) 0.0552(15) Uani 1.0 2 d .
C14 C 0.3076(7) 0.1150(6) 0.0461(5) 0.0565(15) Uani 1.0 2 d .
C15 C 0.3096(6) -0.0177(7) 0.0726(5) 0.0535(16) Uani 1.0 2 d .
C16 C 0.2082(8) -0.0381(9) 0.0210(6) 0.073(3) Uani 1.0 2 d .
C17 C 0.2182(11) -0.1687(12) 0.0482(8) 0.098(4) Uani 1.0 2 d .
C18 C 0.3237(12) -0.2746(10) 0.1217(9) 0.097(4) Uani 1.0 2 d .
C19 C 0.4229(9) -0.2563(7) 0.1701(6) 0.071(2) Uani 1.0 2 d .
C20 C 0.4164(6) -0.1255(6) 0.1456(5) 0.0505(14) Uani 1.0 2 d .
C21 C -0.0856(7) 0.3780(6) 0.0466(5) 0.0564(16) Uani 1.0 2 d .
C22 C -0.2197(8) 0.4810(7) -0.0031(7) 0.081(3) Uani 1.0 2 d .
C23 C 0.6279(15) -0.3071(13) 0.5008(10) 0.051(3) Uiso 0.5000 2 d .
C24 C 0.5962(16) -0.3275(14) 0.4940(11) 0.056(4) Uiso 0.5000 2 d .
C25 C 0.694(3) -0.449(2) 0.5791(16) 0.087(6) Uiso 0.5000 2 d .
C26 C 0.730(2) -0.4197(18) 0.5743(14) 0.072(4) Uiso 0.5000 2 d .
B1 B 0.5449(9) 0.2859(9) 0.2443(7) 0.069(3) Uani 1.0 2 d .
B2 B 0.0984(9) 0.4243(7) 0.7511(6) 0.063(2) Uani 1.0 2 d .
H1 H 0.3081 -0.1484 0.5224 0.0597 Uiso 1.0 2 calc R
H2 H 0.3193 0.0645 0.4559 0.0740 Uiso 1.0 2 calc R
H3 H 0.1371 0.2430 0.3330 0.0725 Uiso 1.0 2 calc R
H4 H -0.0499 0.2071 0.2749 0.0578 Uiso 1.0 2 calc R
H5 H -0.1546 0.0514 0.2604 0.0925 Uiso 1.0 2 calc R
H6 H -0.1511 -0.1583 0.3115 0.1299 Uiso 1.0 2 calc R
H7 H 0.0133 -0.3341 0.4404 0.1340 Uiso 1.0 2 calc R
H8 H 0.1926 -0.3063 0.5139 0.0897 Uiso 1.0 2 calc R
H9 H 0.5938 -0.1759 0.2440 0.0581 Uiso 1.0 2 calc R
H10 H 0.5848 0.0377 0.2020 0.0641 Uiso 1.0 2 calc R
H11 H 0.4071 0.2180 0.0787 0.0647 Uiso 1.0 2 calc R
H12 H 0.2387 0.1881 -0.0039 0.0618 Uiso 1.0 2 calc R
H13 H 0.1359 0.0324 -0.0279 0.0946 Uiso 1.0 2 calc R
H14 H 0.1511 -0.1840 0.0171 0.1413 Uiso 1.0 2 calc R
H15 H 0.3310 -0.3594 0.1340 0.1321 Uiso 1.0 2 calc R
H16 H 0.4904 -0.3290 0.2216 0.0889 Uiso 1.0 2 calc R
H17 H -0.2055 0.5288 -0.0804 0.0929 Uiso 1.0 2 calc R
H18 H -0.2471 0.5402 0.0315 0.0929 Uiso 1.0 2 calc R
H19 H -0.2967 0.4432 0.0073 0.0929 Uiso 1.0 2 calc R

loop_
_atom_site_aniso_label
_atom_site_aniso_U_11
_atom_site_aniso_U_22
_atom_site_aniso_U_33
_atom_site_aniso_U_12
_atom_site_aniso_U_13
_atom_site_aniso_U_23
Pd1 0.0349(2) 0.0512(3) 0.0363(2) -0.00778(16) 0.00380(14) -0.02153(17)
Pd2 0.0371(2) 0.0419(3) 0.0375(2) -0.00730(15) 0.00687(14) -0.01837(16)
F1 0.197(9) 0.274(12) 0.248(11) 0.138(9) -0.156(9) -0.165(10)
F2 0.230(8) 0.168(7) 0.122(5) -0.117(7) 0.090(6) -0.091(5)
F3 0.217(8) 0.150(6) 0.117(5) -0.111(6) -0.025(5) -0.047(4)
F4 0.186(7) 0.181(7) 0.092(4) -0.124(6) 0.018(4) -0.058(4)
N1 0.053(3) 0.052(3) 0.052(3) -0.005(3) -0.001(2) -0.020(2)
C1 0.042(3) 0.075(4) 0.032(3) -0.009(3) 0.0069(19) -0.023(3)
C2 0.051(3) 0.083(4) 0.051(3) -0.021(3) 0.012(3) -0.044(3)
C3 0.065(4) 0.061(4) 0.055(3) -0.025(3) 0.029(3) -0.036(3)
C4 0.048(3) 0.051(3) 0.045(3) -0.004(3) 0.018(2) -0.022(3)
C5 0.039(3) 0.068(4) 0.046(3) -0.016(3) 0.014(2) -0.030(3)
C6 0.051(4) 0.108(6) 0.072(5) -0.025(4) 0.011(3) -0.054(5)
C7 0.074(5) 0.124(8) 0.127(8) -0.041(6) 0.022(5) -0.088(7)
C8 0.084(6) 0.102(7) 0.149(9) -0.052(5) 0.056(6) -0.091(7)
C9 0.069(5) 0.073(5) 0.082(5) -0.019(4) 0.032(4) -0.035(4)
C10 0.044(3) 0.054(3) 0.045(3) -0.011(3) 0.017(2) -0.025(3)
C11 0.041(3) 0.061(4) 0.043(3) -0.008(3) 0.009(2) -0.025(3)
C12 0.044(3) 0.067(4) 0.048(3) -0.022(3) 0.016(2) -0.034(3)
C13 0.053(3) 0.056(4) 0.053(3) -0.020(3) 0.021(3) -0.025(3)
C14 0.059(3) 0.060(4) 0.035(3) -0.004(3) 0.013(3) -0.023(3)
C15 0.045(3) 0.081(4) 0.047(3) -0.019(3) 0.015(2) -0.042(3)
C16 0.057(4) 0.109(6) 0.070(4) -0.025(4) 0.012(3) -0.058(5)
C17 0.095(6) 0.150(9) 0.108(7) -0.072(7) 0.028(5) -0.088(7)
C18 0.120(8) 0.103(7) 0.107(7) -0.063(7) 0.026(6) -0.064(6)
C19 0.086(5) 0.065(4) 0.071(4) -0.024(4) 0.016(4) -0.042(4)
C20 0.050(3) 0.058(3) 0.047(3) -0.019(3) 0.019(2) -0.029(3)
C21 0.065(4) 0.049(3) 0.052(3) -0.021(3) -0.008(3) -0.014(3)
C22 0.062(4) 0.056(4) 0.114(6) -0.011(3) -0.030(4) -0.025(4)
B1 0.066(4) 0.071(5) 0.067(5) -0.001(4) -0.016(4) -0.037(4)
B2 0.070(5) 0.051(4) 0.063(4) 0.002(3) -0.015(4) -0.032(4)

loop_
_atom_type_symbol
_atom_type_description
_atom_type_scat_dispersion_real
_atom_type_scat_dispersion_imag
_atom_type_scat_source
C C 0.003 0.002
;
International Tables for Crystallography
(1992, Vol. C, Tables 4.2.6.8 and 6.1.1.4)
;
H H 0.000 0.000
;
International Tables for Crystallography
(1992, Vol. C, Table 6.1.1.4)
;
Pd Pd -0.999 1.007
;
International Tables for Crystallography
(1992, Vol. C, Tables 4.2.6.8 and 6.1.1.4)
;
N N 0.006 0.003
;
International Tables for Crystallography
(1992, Vol. C, Tables 4.2.6.8 and 6.1.1.4)
;
B B 0.001 0.001
;
International Tables for Crystallography
(1992, Vol. C, Tables 4.2.6.8 and 6.1.1.4)
;
F F 0.017 0.010
;
International Tables for Crystallography
(1992, Vol. C, Tables 4.2.6.8 and 6.1.1.4)
;

loop_
_geom_angle_atom_site_label_1
_geom_angle_atom_site_label_2
_geom_angle_atom_site_label_3
_geom_angle
_geom_angle_publ_flag
Pd2 Pd1 N2 174.8(4) yes
Pd2 Pd1 N3 173.1(5) yes
Pd2 Pd1 C1 92.97(12) yes
Pd2 Pd1 C2 75.53(13) yes
Pd2 Pd1 C11 92.92(12) yes
Pd2 Pd1 C12 75.89(12) yes
N2 Pd1 N3 12.1(6) yes
N2 Pd1 C1 88.3(3) yes
N2 Pd1 C2 102.8(4) yes
N2 Pd1 C11 87.9(4) yes
N2 Pd1 C12 102.0(3) yes
N3 Pd1 C1 85.1(4) yes
N3 Pd1 C2 106.2(4) yes
N3 Pd1 C11 86.4(4) yes
N3 Pd1 C12 107.0(4) yes
C1 Pd1 C2 35.9(3) yes
C1 Pd1 C11 156.5(3) yes
C1 Pd1 C12 165.5(3) yes
C2 Pd1 C11 165.5(2) yes
C2 Pd1 C12 130.3(3) yes
C11 Pd1 C12 36.1(3) yes
Pd1 Pd2 N1 177.15(14) yes
Pd1 Pd2 C3 75.36(13) yes
Pd1 Pd2 C4 92.61(13) yes
Pd1 Pd2 C13 74.59(12) yes
Pd1 Pd2 C14 93.17(13) yes
N1 Pd2 C3 103.1(2) yes
N1 Pd2 C4 84.82(18) yes
N1 Pd2 C13 108.16(18) yes
N1 Pd2 C14 88.8(2) yes
C3 Pd2 C4 35.2(3) yes
C3 Pd2 C13 129.1(3) yes
C3 Pd2 C14 164.4(3) yes
C4 Pd2 C13 163.5(3) yes
C4 Pd2 C14 159.0(3) yes
C13 Pd2 C14 35.7(3) yes
F6 F5 B2 66.8(16) yes
F5 F6 F8 130(3) yes
F5 F6 B2 74.7(17) yes
F8 F6 B2 55.6(13) yes
F8 F7 F9 135(3) yes
F8 F7 B2 72(2) yes
F9 F7 B2 62.7(16) yes
F6 F8 F7 103(3) yes
F6 F8 B2 52.4(12) yes
F7 F8 B2 64(2) yes
F7 F9 F11 122(3) yes
F7 F9 B2 58.9(18) yes
F11 F9 B2 65.6(19) yes
F9 F11 F12 105(2) yes
F9 F11 B2 62.5(17) yes
F12 F11 B2 48.9(10) yes
F11 F12 B2 56.6(11) yes
Pd2 N1 C21 167.2(5) yes
Pd1 N2 C23 157.4(15) yes
Pd1 N2 C24 134.4(13) yes
C23 N2 C24 23.2(13) yes
Pd1 N3 C23 166.7(16) yes
Pd1 N3 C24 166.7(16) yes
C23 N3 C24 26.1(14) yes
Pd1 C1 C2 75.9(4) yes
Pd1 C1 C10 98.0(4) yes
C2 C1 C10 121.2(5) yes
Pd1 C2 C1 68.2(4) yes
Pd1 C2 C3 104.4(5) yes
C1 C2 C3 119.5(7) yes
Pd2 C3 C2 104.8(5) yes
Pd2 C3 C4 67.8(4) yes
C2 C3 C4 120.3(7) yes
Pd2 C4 C3 77.0(4) yes
Pd2 C4 C5 96.6(4) yes
C3 C4 C5 120.8(5) yes
C4 C5 C6 120.7(5) yes
C4 C5 C10 119.0(7) yes
C6 C5 C10 120.4(7) yes
C5 C6 C7 119.4(7) yes
C6 C7 C8 121.4(12) yes
C7 C8 C9 121.3(11) yes
C8 C9 C10 119.2(7) yes
C1 C10 C5 119.0(6) yes
C1 C10 C9 122.8(5) yes
C5 C10 C9 118.2(7) yes
Pd1 C11 C12 74.3(4) yes
Pd1 C11 C20 102.8(4) yes
C12 C11 C20 120.3(5) yes
Pd1 C12 C11 69.5(3) yes
Pd1 C12 C13 104.6(4) yes
C11 C12 C13 119.7(7) yes
Pd2 C13 C12 104.9(4) yes
Pd2 C13 C14 68.6(4) yes
C12 C13 C14 120.9(7) yes
Pd2 C14 C13 75.7(4) yes
Pd2 C14 C15 100.8(4) yes
C13 C14 C15 120.0(5) yes
C14 C15 C16 120.7(5) yes
C14 C15 C20 119.2(7) yes
C16 C15 C20 120.0(7) yes
C15 C16 C17 117.9(7) yes
C16 C17 C18 121.4(12) yes
C17 C18 C19 121.3(12) yes
C18 C19 C20 119.4(7) yes
C11 C20 C15 120.0(7) yes
C11 C20 C19 120.0(5) yes
C15 C20 C19 120.0(7) yes
N1 C21 C22 179.1(10) yes
N2 C23 N3 23.2(12) yes
N2 C23 C25 171(2) yes
N2 C23 C26 167(2) yes
N3 C23 C25 148(2) yes
N3 C23 C26 169(3) yes
C25 C23 C26 21.7(14) yes
N2 C24 N3 20.3(11) yes
N2 C24 C25 146(2) yes
N2 C24 C26 125.9(18) yes
N3 C24 C25 167(3) yes
N3 C24 C26 146(2) yes
C25 C24 C26 20.8(13) yes
C23 C25 C24 19.0(11) yes
C23 C26 C24 18.1(11) yes
F1 B1 F2 107.9(10) yes
F1 B1 F3 114.0(11) yes
F1 B1 F4 107.1(9) yes
F2 B1 F3 115.4(9) yes
F2 B1 F4 106.5(9) yes
F3 B1 F4 105.4(8) yes
F5 B2 F6 38.5(11) yes
F5 B2 F7 132.3(11) yes
F5 B2 F8 110.3(15) yes
F5 B2 F9 116.1(15) yes
F5 B2 F10 117.2(13) yes
F5 B2 F11 94.0(12) yes
F5 B2 F12 93.2(11) yes
F6 B2 F7 103.9(13) yes
F6 B2 F8 72.0(15) yes
F6 B2 F9 129.6(14) yes
F6 B2 F10 110.2(15) yes
F6 B2 F11 131.9(13) yes
F6 B2 F12 107.5(14) yes
F7 B2 F8 44(2) yes
F7 B2 F9 58.4(16) yes
F7 B2 F10 101.6(13) yes
F7 B2 F11 108.2(17) yes
F7 B2 F12 132.9(14) yes
F8 B2 F9 102.1(18) yes
F8 B2 F10 85.0(14) yes
F8 B2 F11 151.4(19) yes
F8 B2 F12 117.2(17) yes
F9 B2 F10 119.2(14) yes
F9 B2 F11 51.9(13) yes
F9 B2 F12 118.4(14) yes
F10 B2 F11 97.4(12) yes
F10 B2 F12 34.3(11) yes
F11 B2 F12 74.5(14) yes
Pd1 C1 H1 96.052 no
C2 C1 H1 119.204 no
C10 C1 H1 119.646 no
Pd1 C2 H2 97.181 no
C1 C2 H2 120.496 no
C3 C2 H2 119.999 no
Pd2 C3 H3 97.795 no
C2 C3 H3 119.362 no
C4 C3 H3 120.361 no
Pd2 C4 H4 94.905 no
C3 C4 H4 120.281 no
C5 C4 H4 118.885 no
C5 C6 H5 120.399 no
C7 C6 H5 120.155 no
C6 C7 H6 119.226 no
C8 C7 H6 119.383 no
C7 C8 H7 119.329 no
C9 C8 H7 119.329 no
C8 C9 H8 120.209 no
C10 C9 H8 120.550 no
Pd1 C11 H9 93.385 no
C12 C11 H9 119.062 no
C20 C11 H9 120.668 no
Pd1 C12 H10 95.088 no
C11 C12 H10 121.020 no
C13 C12 H10 119.288 no
Pd2 C13 H11 96.009 no
C12 C13 H11 119.288 no
C14 C13 H11 119.788 no
Pd2 C14 H12 93.884 no
C13 C14 H12 119.711 no
C15 C14 H12 120.318 no
C15 C16 H13 121.420 no
C17 C16 H13 120.690 no
C16 C17 H14 119.132 no
C18 C17 H14 119.478 no
C17 C18 H15 118.760 no
C19 C18 H15 119.787 no
C18 C19 H16 119.779 no
C20 C19 H16 120.738 no
C21 C22 H17 110.126 no
C21 C22 H18 108.955 no
C21 C22 H19 109.330 no
H17 C22 H18 109.464 no
H17 C22 H19 109.477 no
H18 C22 H19 109.472 no

loop_
_geom_bond_atom_site_label_1
_geom_bond_atom_site_label_2
_geom_bond_distance
_geom_bond_publ_flag
Pd1 Pd2 2.5892(7) yes
Pd1 N2 2.136(10) yes
Pd1 N3 2.110(10) yes
Pd1 C1 2.218(5) yes
Pd1 C2 2.317(8) yes
Pd1 C11 2.215(7) yes
Pd1 C12 2.276(5) yes
Pd2 N1 2.097(5) yes
Pd2 C3 2.315(7) yes
Pd2 C4 2.201(6) yes
Pd2 C13 2.302(6) yes
Pd2 C14 2.212(7) yes
F1 B1 1.277(13) yes
F2 B1 1.353(13) yes
F3 B1 1.320(16) yes
F4 B1 1.391(11) yes
F5 F6 0.90(3) yes
F5 B2 1.394(18) yes
F6 F8 1.59(4) yes
F6 B2 1.33(2) yes
F7 F8 1.01(5) yes
F7 F9 1.29(4) yes
F7 B2 1.30(3) yes
F8 B2 1.38(3) yes
F9 F11 1.20(3) yes
F9 B2 1.35(4) yes
F10 B2 1.45(2) yes
F11 F12 1.60(4) yes
F11 B2 1.38(3) yes
F12 B2 1.250(17) yes
N1 C21 1.135(7) yes
N2 C23 1.124(14) yes
N2 C24 1.247(18) yes
N3 C23 1.111(15) yes
N3 C24 1.045(15) yes
C1 C2 1.399(11) yes
C1 C10 1.429(11) yes
C2 C3 1.425(7) yes
C3 C4 1.369(11) yes
C4 C5 1.456(10) yes
C5 C6 1.415(13) yes
C5 C10 1.406(6) yes
C6 C7 1.349(17) yes
C7 C8 1.370(12) yes
C8 C9 1.382(17) yes
C9 C10 1.420(12) yes
C11 C12 1.394(10) yes
C11 C20 1.446(11) yes
C12 C13 1.423(7) yes
C13 C14 1.386(12) yes
C14 C15 1.455(11) yes
C15 C16 1.426(13) yes
C15 C20 1.393(7) yes
C16 C17 1.404(17) yes
C17 C18 1.381(12) yes
C18 C19 1.363(18) yes
C19 C20 1.426(12) yes
C21 C22 1.432(8) yes
C23 C25 1.50(2) yes
C23 C26 1.396(18) yes
C24 C25 1.48(2) yes
C24 C26 1.56(2) yes
C1 H1 0.930 no
C2 H2 0.930 no
C3 H3 0.930 no
C4 H4 0.930 no
C6 H5 0.930 no
C7 H6 0.930 no
C8 H7 0.930 no
C9 H8 0.930 no
C11 H9 0.930 no
C12 H10 0.930 no
C13 H11 0.930 no
C14 H12 0.930 no
C16 H13 0.930 no
C17 H14 0.930 no
C18 H15 0.930 no
C19 H16 0.930 no
C22 H17 0.960 no
C22 H18 0.960 no
C22 H19 0.960 no

loop_
_geom_contact_atom_site_label_1
_geom_contact_atom_site_label_2
_geom_contact_distance
_geom_contact_publ_flag
_geom_contact_site_symmetry_2
Pd1 C5 3.357(6) no .
Pd1 C15 3.465(7) no .
Pd2 C6 3.576(9) no .
Pd2 C10 3.399(5) no .
Pd2 C20 3.439(7) no .
C1 C4 2.804(7) no .
C2 C5 2.835(11) no .
C3 C10 2.841(10) no .
C4 C21 3.578(7) no .
C5 C8 2.759(14) no .
C6 C9 2.792(9) no .
C7 C10 2.789(15) no .
C11 C14 2.825(7) no .
C12 C15 2.844(11) no .
C13 C20 2.827(11) no .
C15 C18 2.791(15) no .
C16 C19 2.820(9) no .
C17 C20 2.780(16) no .
Pd1 F4 3.407(11) no .
F1 C22 3.053(14) no 2_565
F1 C25 3.40(3) no 2_656
F1 C26 3.32(3) no 2_656
F2 C6 3.519(10) no 1_655
F2 C12 3.257(14) no .
F2 C13 3.344(15) no .
F2 C17 3.454(15) no 2_655
F2 C21 3.450(12) no 1_655
F2 C22 3.293(12) no 1_655
F3 N3 3.564(13) no 2_656
F3 C1 3.388(8) no 2_656
F3 C23 3.333(15) no 2_656
F3 C24 3.267(16) no 2_656
F3 C25 3.38(3) no 2_656
F3 C26 3.559(19) no 2_656
F4 Pd1 3.407(11) no .
F4 N2 3.354(15) no 2_656
F4 N3 3.506(16) no 2_656
F4 C1 3.302(10) no 2_656
F4 C2 3.418(12) no .
F4 C2 3.525(8) no 2_656
F4 C6 3.593(10) no 1_655
F4 C12 3.345(13) no .
F4 C23 3.370(18) no 2_656
F4 C24 3.58(2) no 2_656
F5 N2 3.40(2) no 2_656
F5 N3 3.30(2) no 2_656
F5 C11 3.516(14) no 2_656
F5 C23 3.08(3) no 2_656
F5 C24 3.00(3) no 2_656
F5 C25 3.25(3) no 2_656
F5 C26 3.23(3) no 2_656
F6 C7 3.58(3) no 2_556
F6 C8 3.504(17) no 1_565
F6 C8 3.39(3) no 2_556
F6 C23 3.43(3) no 2_656
F6 C24 3.44(3) no 2_656
F6 C25 3.36(3) no 2_656
F6 C26 3.49(3) no 1_465
F6 C26 3.26(3) no 2_656
F7 C3 3.20(2) no 2_566
F7 C22 3.56(3) no 1_556
F7 C26 3.44(4) no 1_465
F8 C25 2.99(4) no 1_465
F8 C26 2.65(4) no 1_465
F9 N1 3.30(3) no 2_566
F9 C21 3.04(3) no 2_566
F9 C22 3.27(3) no 2_566
F10 N1 3.49(2) no 1_556
F10 C7 3.54(3) no 2_556
F10 C17 3.37(3) no 2_556
F10 C21 3.42(3) no 1_556
F11 C14 3.277(15) no 1_556
F11 C19 3.366(18) no 2_656
F11 C22 3.42(3) no 2_566
F12 C7 3.53(3) no 2_556
F12 C11 3.403(17) no 2_656
F12 C14 3.286(17) no 1_556
N1 F9 3.30(3) no 2_566
N1 F10 3.49(2) no 1_554
N1 C22 3.484(11) no 2_565
N2 F4 3.354(15) no 2_656
N2 F5 3.40(2) no 2_656
N3 F3 3.564(13) no 2_656
N3 F4 3.506(16) no 2_656
N3 F5 3.30(2) no 2_656
C1 F3 3.388(8) no 2_656
C1 F4 3.302(10) no 2_656
C1 C4 3.502(8) no 2_556
C1 C5 3.402(8) no 2_556
C2 F4 3.418(12) no .
C2 F4 3.525(8) no 2_656
C2 C5 3.583(8) no 2_556
C2 C6 3.524(10) no 2_556
C3 F7 3.20(2) no 2_566
C3 C9 3.407(11) no 2_556
C3 C10 3.544(8) no 2_556
C4 C1 3.502(8) no 2_556
C4 C9 3.550(12) no 2_556
C4 C10 3.392(8) no 2_556
C5 C1 3.402(8) no 2_556
C5 C2 3.583(8) no 2_556
C6 F2 3.519(10) no 1_455
C6 F4 3.593(10) no 1_455
C6 C2 3.524(10) no 2_556
C7 F6 3.58(3) no 2_556
C7 F10 3.54(3) no 2_556
C7 F12 3.53(3) no 2_556
C8 F6 3.504(17) no 1_545
C8 F6 3.39(3) no 2_556
C9 C3 3.407(11) no 2_556
C9 C4 3.550(12) no 2_556
C10 C3 3.544(8) no 2_556
C10 C4 3.392(8) no 2_556
C11 F5 3.516(14) no 2_656
C11 F12 3.403(17) no 2_656
C11 C14 3.477(9) no 2_655
C12 F2 3.257(14) no .
C12 F4 3.345(13) no .
C12 C15 3.475(9) no 2_655
C12 C16 3.402(9) no 2_655
C13 F2 3.344(15) no .
C13 C15 3.572(9) no 2_655
C13 C19 3.589(9) no 2_655
C13 C20 3.464(9) no 2_655
C14 F11 3.277(15) no 1_554
C14 F12 3.286(17) no 1_554
C14 C11 3.477(9) no 2_655
C14 C20 3.426(8) no 2_655
C15 C12 3.475(9) no 2_655
C15 C13 3.572(9) no 2_655
C16 C12 3.402(9) no 2_655
C17 F2 3.454(15) no 2_655
C17 F10 3.37(3) no 2_556
C19 F11 3.366(18) no 2_656
C19 C13 3.589(9) no 2_655
C20 C13 3.464(9) no 2_655
C20 C14 3.426(8) no 2_655
C21 F2 3.450(12) no 1_455
C21 F9 3.04(3) no 2_566
C21 F10 3.42(3) no 1_554
C21 C21 3.500(11) no 2_565
C22 F1 3.053(14) no 2_565
C22 F2 3.293(12) no 1_455
C22 F7 3.56(3) no 1_554
C22 F9 3.27(3) no 2_566
C22 F11 3.42(3) no 2_566
C22 N1 3.484(11) no 2_565
C23 F3 3.333(15) no 2_656
C23 F4 3.370(18) no 2_656
C23 F5 3.08(3) no 2_656
C23 F6 3.43(3) no 2_656
C24 F3 3.267(16) no 2_656
C24 F4 3.58(2) no 2_656
C24 F5 3.00(3) no 2_656
C24 F6 3.44(3) no 2_656
C25 F1 3.40(3) no 2_656
C25 F3 3.38(3) no 2_656
C25 F5 3.25(3) no 2_656
C25 F6 3.36(3) no 2_656
C25 F8 2.99(4) no 1_645
C26 F1 3.32(3) no 2_656
C26 F3 3.559(19) no 2_656
C26 F5 3.23(3) no 2_656
C26 F6 3.49(3) no 1_645
C26 F6 3.26(3) no 2_656
C26 F7 3.44(4) no 1_645
C26 F8 2.65(4) no 1_645
Pd1 H3 3.5860 no .
Pd1 H11 3.5254 no .
Pd2 H2 3.5872 no .
Pd2 H10 3.5615 no .
N1 H3 3.4034 no .
N1 H4 2.3922 no .
N1 H11 3.5024 no .
N1 H12 2.5219 no .
N1 H17 3.0335 no .
N1 H18 3.0139 no .
N1 H19 3.0284 no .
N2 H1 2.5585 no .
N2 H2 3.3535 no .
N2 H9 2.5049 no .
N2 H10 3.2701 no .
N3 H1 2.4462 no .
N3 H2 3.5241 no .
N3 H9 2.4443 no .
N3 H10 3.4816 no .
C1 H3 3.2739 no .
C1 H8 2.6979 no .
C2 H4 3.2662 no .
C3 H1 3.2761 no .
C4 H2 3.2568 no .
C4 H5 2.6658 no .
C5 H1 3.2803 no .
C5 H3 3.2996 no .
C5 H6 3.2279 no .
C5 H8 3.2712 no .
C6 H4 2.6573 no .
C6 H7 3.2001 no .
C7 H8 3.2341 no .
C8 H5 3.2079 no .
C9 H1 2.6874 no .
C9 H6 3.2307 no .
C10 H2 3.3027 no .
C10 H4 3.2956 no .
C10 H5 3.2864 no .
C10 H7 3.2574 no .
C11 H11 3.2684 no .
C11 H16 2.6635 no .
C12 H12 3.2800 no .
C13 H9 3.2710 no .
C14 H10 3.2723 no .
C14 H13 2.6941 no .
C15 H9 3.2972 no .
C15 H11 3.3027 no .
C15 H14 3.2657 no .
C15 H16 3.2815 no .
C16 H12 2.6871 no .
C16 H15 3.2563 no .
C17 H16 3.2264 no .
C18 H13 3.2657 no .
C19 H9 2.6685 no .
C19 H14 3.2222 no .
C20 H10 3.3096 no .
C20 H12 3.2949 no .
C20 H13 3.2866 no .
C20 H15 3.2507 no .
C21 H4 2.8388 no .
C21 H12 3.3496 no .
C23 H1 3.0583 no .
C23 H9 3.1317 no .
C24 H1 2.9549 no .
C24 H9 3.0469 no .
H1 H2 2.3254 no .
H1 H8 2.5520 no .
H2 H3 2.3460 no .
H3 H4 2.3079 no .
H4 H5 2.4940 no .
H5 H6 2.2708 no .
H6 H7 2.2815 no .
H7 H8 2.3056 no .
H9 H10 2.3250 no .
H9 H16 2.5110 no .
H10 H11 2.3325 no .
H11 H12 2.3092 no .
H12 H13 2.5453 no .
H13 H14 2.3316 no .
H14 H15 2.2876 no .
H15 H16 2.2888 no .
Pd2 H17 3.5801 no 2_565
F1 H3 3.2972 no .
F1 H11 2.9590 no .
F1 H15 2.8972 no 1_565
F1 H17 2.4447 no 2_565
F1 H18 3.3846 no 2_565
F1 H19 2.9135 no 2_565
F2 H4 3.4732 no 1_655
F2 H5 2.6077 no 1_655
F2 H10 2.5940 no .
F2 H11 2.7694 no .
F2 H14 3.2361 no 2_655
F2 H19 2.5318 no 1_655
F3 H1 2.5217 no 2_656
F3 H4 3.1328 no 1_655
F3 H5 3.5119 no 1_655
F3 H8 3.3533 no 2_656
F3 H16 3.4946 no 1_565
F3 H19 3.5441 no 1_655
F4 H1 2.5912 no 2_656
F4 H2 2.7755 no .
F4 H2 3.0716 no 2_656
F4 H5 3.0018 no 1_655
F4 H10 2.6666 no .
F4 H11 3.5019 no .
F5 H6 3.0457 no 2_556
F5 H7 3.4247 no 1_565
F5 H7 3.2369 no 2_556
F5 H8 3.1162 no 1_565
F5 H9 2.6260 no 2_656
F5 H16 3.1899 no 2_656
F6 H6 3.0547 no 2_556
F6 H7 2.8583 no 1_565
F6 H7 2.6757 no 2_556
F6 H8 3.0792 no 1_565
F6 H9 3.3784 no 2_656
F7 H3 2.3761 no 2_566
F7 H4 3.2757 no 2_566
F7 H17 2.7464 no 1_556
F8 H3 2.7768 no 2_566
F8 H7 3.3394 no 1_565
F8 H7 3.2478 no 2_556
F8 H17 3.2055 no 1_556
F9 H3 3.1078 no 2_566
F9 H4 3.0301 no 2_566
F9 H8 3.5756 no 1_565
F9 H12 3.4045 no 1_556
F9 H17 3.2982 no 1_556
F9 H18 2.6219 no 2_566
F10 H6 3.0101 no 2_556
F10 H7 3.5554 no 2_556
F10 H9 3.5280 no 2_656
F10 H12 2.8007 no 1_556
F10 H13 2.9718 no 1_556
F10 H14 2.9036 no 2_556
F10 H15 3.4176 no 2_556
F10 H17 3.4179 no 1_556
F11 H9 3.0705 no 2_656
F11 H11 3.5761 no 1_556
F11 H12 2.4747 no 1_556
F11 H16 2.7953 no 2_656
F11 H18 2.5500 no 2_566
F12 H6 2.8296 no 2_556
F12 H9 2.7669 no 2_656
F12 H12 2.4618 no 1_556
F12 H13 2.9660 no 1_556
F12 H14 3.5371 no 2_556
N1 H14 3.2464 no 2_555
N1 H17 3.1401 no 2_565
N1 H18 3.1897 no 2_565
N2 H2 3.1655 no 2_656
N2 H6 3.0982 no 1_655
N3 H2 3.5813 no 2_656
N3 H6 3.3901 no 1_655
C4 H1 3.5647 no 2_556
C6 H2 3.5661 no 2_556
C6 H10 3.4428 no 1_455
C7 H2 3.5557 no 2_556
C7 H10 3.4515 no 1_455
C8 H3 3.5007 no 2_556
C9 H3 3.4472 no 2_556
C11 H6 3.4673 no 1_655
C11 H12 3.4666 no 2_655
C12 H6 3.4436 no 1_655
C12 H13 3.5998 no 2_655
C13 H18 3.3463 no 2_565
C16 H10 3.3668 no 2_655
C16 H13 3.2827 no 2_555
C16 H14 3.4964 no 2_555
C17 H13 3.2250 no 2_555
C17 H19 3.4975 no 2_555
C18 H11 3.4726 no 2_655
C18 H19 3.2987 no 2_555
C19 H11 3.4339 no 2_655
C21 H14 3.0834 no 2_555
C21 H17 3.5155 no 2_565
C21 H18 3.5506 no 2_565
C22 H11 3.1599 no 2_565
C22 H14 3.4672 no 2_555
C22 H15 3.2264 no 2_555
C23 H2 3.4161 no 2_656
C23 H6 3.3469 no 1_655
C25 H7 3.1737 no 2_646
C25 H8 3.4708 no 2_646
C25 H15 3.5475 no 2_646
C25 H16 3.5952 no 2_646
C26 H3 3.5264 no 2_656
C26 H7 3.2533 no 1_655
C26 H7 3.1834 no 2_646
B1 H1 3.1310 no 2_656
B1 H5 3.2081 no 1_655
B1 H10 3.1559 no .
B1 H11 3.2837 no .
B1 H19 3.3648 no 1_655
B2 H3 3.5632 no 2_566
B2 H6 3.5037 no 2_556
B2 H9 3.3739 no 2_656
B2 H12 3.3375 no 1_556
H1 F3 2.5217 no 2_656
H1 F4 2.5912 no 2_656
H1 C4 3.5647 no 2_556
H1 B1 3.1310 no 2_656
H1 H4 3.4192 no 2_556
H1 H5 3.5791 no 2_556
H2 F4 2.7755 no .
H2 F4 3.0716 no 2_656
H2 N2 3.1655 no 2_656
H2 N3 3.5813 no 2_656
H2 C6 3.5661 no 2_556
H2 C7 3.5557 no 2_556
H2 C23 3.4161 no 2_656
H2 H2 3.4365 no 2_656
H3 F1 3.2972 no .
H3 F7 2.3761 no 2_566
H3 F8 2.7768 no 2_566
H3 F9 3.1078 no 2_566
H3 C8 3.5007 no 2_556
H3 C9 3.4472 no 2_556
H3 C26 3.5264 no 2_656
H3 B2 3.5632 no 2_566
H3 H8 3.5720 no 2_556
H3 H17 3.4376 no 2_565
H4 F2 3.4732 no 1_455
H4 F3 3.1328 no 1_455
H4 F7 3.2757 no 2_566
H4 F9 3.0301 no 2_566
H4 H1 3.4192 no 2_556
H4 H8 3.5015 no 2_556
H5 F2 2.6077 no 1_455
H5 F3 3.5119 no 1_455
H5 F4 3.0018 no 1_455
H5 B1 3.2081 no 1_455
H5 H1 3.5791 no 2_556
H5 H10 2.8239 no 1_455
H5 H14 3.3697 no 2_555
H6 F5 3.0457 no 2_556
H6 F6 3.0547 no 2_556
H6 F10 3.0101 no 2_556
H6 F12 2.8296 no 2_556
H6 N2 3.0982 no 1_455
H6 N3 3.3901 no 1_455
H6 C11 3.4673 no 1_455
H6 C12 3.4436 no 1_455
H6 C23 3.3469 no 1_455
H6 B2 3.5037 no 2_556
H6 H9 2.8539 no 1_455
H6 H10 2.8361 no 1_455
H6 H13 3.4511 no 2_555
H7 F5 3.4247 no 1_545
H7 F5 3.2369 no 2_556
H7 F6 2.8583 no 1_545
H7 F6 2.6757 no 2_556
H7 F8 3.3394 no 1_545
H7 F8 3.2478 no 2_556
H7 F10 3.5554 no 2_556
H7 C25 3.1737 no 2_646
H7 C26 3.2533 no 1_455
H7 C26 3.1834 no 2_646
H8 F3 3.3533 no 2_656
H8 F5 3.1162 no 1_545
H8 F6 3.0792 no 1_545
H8 F9 3.5756 no 1_545
H8 C25 3.4708 no 2_646
H8 H3 3.5720 no 2_556
H8 H4 3.5015 no 2_556
H9 F5 2.6260 no 2_656
H9 F6 3.3784 no 2_656
H9 F10 3.5280 no 2_656
H9 F11 3.0705 no 2_656
H9 F12 2.7669 no 2_656
H9 B2 3.3739 no 2_656
H9 H6 2.8539 no 1_655
H9 H12 3.4567 no 2_655
H10 F2 2.5940 no .
H10 F4 2.6666 no .
H10 C6 3.4428 no 1_655
H10 C7 3.4515 no 1_655
H10 C16 3.3668 no 2_655
H10 B1 3.1559 no .
H10 H5 2.8239 no 1_655
H10 H6 2.8361 no 1_655
H10 H13 3.4413 no 2_655
H11 F1 2.9590 no .
H11 F2 2.7694 no .
H11 F4 3.5019 no .
H11 F11 3.5761 no 1_554
H11 C18 3.4726 no 2_655
H11 C19 3.4339 no 2_655
H11 C22 3.1599 no 2_565
H11 B1 3.2837 no .
H11 H17 2.9835 no 2_565
H11 H18 2.5858 no 2_565
H11 H19 3.4692 no 2_565
H12 F9 3.4045 no 1_554
H12 F10 2.8007 no 1_554
H12 F11 2.4747 no 1_554
H12 F12 2.4618 no 1_554
H12 C11 3.4666 no 2_655
H12 B2 3.3375 no 1_554
H12 H9 3.4567 no 2_655
H12 H18 3.1278 no 2_565
H13 F10 2.9718 no 1_554
H13 F12 2.9660 no 1_554
H13 C12 3.5998 no 2_655
H13 C16 3.2827 no 2_555
H13 C17 3.2250 no 2_555
H13 H6 3.4511 no 2_555
H13 H10 3.4413 no 2_655
H13 H13 2.8874 no 2_555
H13 H14 2.7556 no 2_555
H14 F2 3.2361 no 2_655
H14 F10 2.9036 no 2_556
H14 F12 3.5371 no 2_556
H14 N1 3.2464 no 2_555
H14 C16 3.4964 no 2_555
H14 C21 3.0834 no 2_555
H14 C22 3.4672 no 2_555
H14 H5 3.3697 no 2_555
H14 H13 2.7556 no 2_555
H14 H19 3.0720 no 2_555
H15 F1 2.8972 no 1_545
H15 F10 3.4176 no 2_556
H15 C22 3.2264 no 2_555
H15 C25 3.5475 no 2_646
H15 H17 3.0637 no 2_555
H15 H19 2.6347 no 2_555
H16 F3 3.4946 no 1_545
H16 F5 3.1899 no 2_656
H16 F11 2.7953 no 2_656
H16 C25 3.5952 no 2_646
H17 Pd2 3.5801 no 2_565
H17 F1 2.4447 no 2_565
H17 F7 2.7464 no 1_554
H17 F8 3.2055 no 1_554
H17 F9 3.2982 no 1_554
H17 F10 3.4179 no 1_554
H17 N1 3.1401 no 2_565
H17 C21 3.5155 no 2_565
H17 H3 3.4376 no 2_565
H17 H11 2.9835 no 2_565
H17 H15 3.0637 no 2_555
H18 F1 3.3846 no 2_565
H18 F9 2.6219 no 2_566
H18 F11 2.5500 no 2_566
H18 N1 3.1897 no 2_565
H18 C13 3.3463 no 2_565
H18 C21 3.5506 no 2_565
H18 H11 2.5858 no 2_565
H18 H12 3.1278 no 2_565
H19 F1 2.9135 no 2_565
H19 F2 2.5318 no 1_455
H19 F3 3.5441 no 1_455
H19 C17 3.4975 no 2_555
H19 C18 3.2987 no 2_555
H19 B1 3.3648 no 1_455
H19 H11 3.4692 no 2_565
H19 H14 3.0720 no 2_555
H19 H15 2.6347 no 2_555

loop_
_geom_torsion_atom_site_label_1
_geom_torsion_atom_site_label_2
_geom_torsion_atom_site_label_3
_geom_torsion_atom_site_label_4
_geom_torsion
_geom_torsion_publ_flag
Pd2 Pd1 C1 C2 -60.1(3) no
Pd2 Pd1 C1 C10 60.1(3) no
C1 Pd1 Pd2 C3 31.5(3) no
C1 Pd1 Pd2 C4 0.6(3) no
C1 Pd1 Pd2 C13 170.0(3) no
C1 Pd1 Pd2 C14 -159.2(3) no
Pd2 Pd1 C2 C1 116.6(3) no
Pd2 Pd1 C2 C3 0.2(4) no
C2 Pd1 Pd2 C3 -0.1(2) no
C2 Pd1 Pd2 C4 -31.1(2) no
C2 Pd1 Pd2 C13 138.3(2) no
C2 Pd1 Pd2 C14 169.1(2) no
Pd2 Pd1 C11 C12 61.1(2) no
Pd2 Pd1 C11 C20 -57.2(3) no
C11 Pd1 Pd2 C3 -171.2(2) no
C11 Pd1 Pd2 C4 157.8(2) no
C11 Pd1 Pd2 C13 -32.8(2) no
C11 Pd1 Pd2 C14 -2.0(2) no
Pd2 Pd1 C12 C11 -115.7(3) no
Pd2 Pd1 C12 C13 1.0(4) no
C12 Pd1 Pd2 C3 -139.1(2) no
C12 Pd1 Pd2 C4 -170.0(2) no
C12 Pd1 Pd2 C13 -0.6(2) no
C12 Pd1 Pd2 C14 30.2(2) no
N2 Pd1 C1 C2 114.8(5) no
N2 Pd1 C1 C10 -125.0(5) no
C1 Pd1 N2 C23 67(3) no
C1 Pd1 N2 C24 72.0(11) no
N2 Pd1 C2 C1 -68.5(5) no
N2 Pd1 C2 C3 175.1(5) no
C2 Pd1 N2 C23 100(3) no
C2 Pd1 N2 C24 105.0(11) no
N2 Pd1 C11 C12 -113.8(5) no
N2 Pd1 C11 C20 128.0(5) no
C11 Pd1 N2 C23 -90(3) no
C11 Pd1 N2 C24 -84.9(11) no
N2 Pd1 C12 C11 69.2(5) no
N2 Pd1 C12 C13 -174.1(6) no
C12 Pd1 N2 C23 -124(3) no
C12 Pd1 N2 C24 -118.3(11) no
N3 Pd1 C1 C2 126.6(5) no
N3 Pd1 C1 C10 -113.2(6) no
N3 Pd1 C2 C1 -56.4(5) no
N3 Pd1 C2 C3 -172.9(6) no
N3 Pd1 C11 C12 -125.8(5) no
N3 Pd1 C11 C20 115.9(5) no
N3 Pd1 C12 C11 57.8(6) no
N3 Pd1 C12 C13 174.5(6) no
C1 Pd1 C2 C3 -116.4(6) no
C2 Pd1 C1 C2 0(9487734) no
C2 Pd1 C1 C10 120.2(5) no
C1 Pd1 C11 C12 165.4(4) no
C1 Pd1 C11 C20 47.2(6) no
C11 Pd1 C1 C2 -164.4(4) no
C11 Pd1 C1 C10 -44.2(6) no
C2 Pd1 C12 C11 -172.2(3) no
C2 Pd1 C12 C13 -55.5(6) no
C12 Pd1 C2 C1 173.3(3) no
C12 Pd1 C2 C3 56.9(6) no
C11 Pd1 C12 C13 116.7(6) no
C12 Pd1 C11 C20 -118.2(4) no
Pd1 Pd2 C3 C2 0.2(4) no
Pd1 Pd2 C3 C4 -116.9(3) no
Pd1 Pd2 C4 C3 59.7(2) no
Pd1 Pd2 C4 C5 -60.4(3) no
Pd1 Pd2 C13 C12 1.0(4) no
Pd1 Pd2 C13 C14 118.8(3) no
Pd1 Pd2 C14 C13 -57.8(3) no
Pd1 Pd2 C14 C15 60.7(3) no
N1 Pd2 C3 C2 177.8(4) no
N1 Pd2 C3 C4 60.7(3) no
N1 Pd2 C4 C3 -121.5(3) no
N1 Pd2 C4 C5 118.3(4) no
N1 Pd2 C13 C12 -178.2(4) no
N1 Pd2 C13 C14 -60.4(4) no
N1 Pd2 C14 C13 124.3(3) no
N1 Pd2 C14 C15 -117.3(4) no
C3 Pd2 C4 C3 -0(10359746) no
C3 Pd2 C4 C5 -120.2(4) no
C4 Pd2 C3 C2 117.1(6) no
C4 Pd2 C3 C4 -0(9723812) no
C3 Pd2 C13 C12 56.8(6) no
C3 Pd2 C13 C14 174.6(2) no
C13 Pd2 C3 C2 -55.3(5) no
C13 Pd2 C3 C4 -172.4(2) no
C4 Pd2 C14 C13 -163.5(4) no
C4 Pd2 C14 C15 -45.1(7) no
C14 Pd2 C4 C3 165.6(4) no
C14 Pd2 C4 C5 45.4(6) no
C13 Pd2 C14 C15 118.4(5) no
C14 Pd2 C13 C12 -117.8(6) no
F6 F5 B2 F7 -52(3) no
F6 F5 B2 F8 -6.1(19) no
F6 F5 B2 F9 -121.6(18) no
F6 F5 B2 F10 88.8(18) no
F6 F5 B2 F11 -170.8(18) no
F6 F5 B2 F12 114.5(18) no
B2 F5 F6 F8 7(2) no
F5 F6 F8 F7 33(4) no
F5 F6 F8 B2 -8(3) no
F5 F6 B2 F5 -0(10548859) no
F5 F6 B2 F7 143.3(17) no
F5 F6 B2 F8 174.0(19) no
F5 F6 B2 F9 83.0(18) no
F5 F6 B2 F10 -108.6(17) no
F5 F6 B2 F11 12(3) no
F5 F6 B2 F12 -72.3(18) no
F8 F6 B2 F5 -174(2) no
F8 F6 B2 F7 -30.7(16) no
F8 F6 B2 F8 -0(8305422) no
F8 F6 B2 F9 -91.0(17) no
F8 F6 B2 F10 77.5(16) no
F8 F6 B2 F11 -161.6(18) no
F8 F6 B2 F12 113.7(16) no
B2 F6 F8 F7 41.0(14) no
F8 F7 F9 F11 -30(5) no
F8 F7 F9 B2 -10(3) no
F9 F7 F8 F6 -26(4) no
F9 F7 F8 B2 9(3) no
F8 F7 B2 F5 75(3) no
F8 F7 B2 F6 44.3(19) no
F8 F7 B2 F9 173(2) no
F8 F7 B2 F10 -70.1(18) no
F8 F7 B2 F11 -172.0(17) no
F8 F7 B2 F12 -86(3) no
B2 F7 F8 F6 -35.5(12) no
F9 F7 B2 F5 -98.0(19) no
F9 F7 B2 F6 -128.3(13) no
F9 F7 B2 F8 -172.6(18) no
F9 F7 B2 F10 117.3(13) no
F9 F7 B2 F11 15.4(13) no
F9 F7 B2 F12 101(2) no
B2 F7 F9 F11 -20.1(18) no
F6 F8 B2 F5 4.0(14) no
F6 F8 B2 F6 0(9003668) no
F6 F8 B2 F7 134.5(17) no
F6 F8 B2 F9 128.0(12) no
F6 F8 B2 F10 -113.2(13) no
F6 F8 B2 F11 151(3) no
F6 F8 B2 F12 -100.9(14) no
F7 F8 B2 F5 -130.5(17) no
F7 F8 B2 F6 -134.5(19) no
F7 F8 B2 F9 -6.5(18) no
F7 F8 B2 F10 112.4(17) no
F7 F8 B2 F11 16(4) no
F7 F8 B2 F12 124.6(18) no
F7 F9 F11 F12 -6(3) no
F7 F9 F11 B2 18.8(19) no
F7 F9 B2 F5 125.3(12) no
F7 F9 B2 F6 81.8(16) no
F7 F9 B2 F8 5.3(13) no
F7 F9 B2 F10 -85.8(13) no
F7 F9 B2 F11 -161.3(16) no
F7 F9 B2 F12 -125.1(13) no
F11 F9 B2 F5 -73.4(13) no
F11 F9 B2 F6 -117.0(13) no
F11 F9 B2 F7 161.3(16) no
F11 F9 B2 F8 166.5(12) no
F11 F9 B2 F10 75.5(14) no
F11 F9 B2 F12 36.1(16) no
B2 F9 F11 F12 -24.8(11) no
F9 F11 F12 B2 29.6(15) no
F9 F11 B2 F5 120.4(14) no
F9 F11 B2 F6 112.7(17) no
F9 F11 B2 F7 -16.8(14) no
F9 F11 B2 F8 -28(3) no
F9 F11 B2 F10 -121.6(14) no
F9 F11 B2 F12 -147.4(15) no
F12 F11 B2 F5 -92.2(10) no
F12 F11 B2 F6 -99.9(14) no
F12 F11 B2 F7 130.7(11) no
F12 F11 B2 F8 119(2) no
F12 F11 B2 F9 147.4(12) no
F12 F11 B2 F10 25.9(9) no
F11 F12 B2 F5 93.3(9) no
F11 F12 B2 F6 129.8(11) no
F11 F12 B2 F7 -100.7(17) no
F11 F12 B2 F8 -151.9(12) no
F11 F12 B2 F9 -28.8(11) no
F11 F12 B2 F10 -129.8(18) no
Pd1 N2 C23 N3 8(3) no
Pd1 N2 C24 N3 3.0(13) no
Pd1 N2 C24 C25 -173.0(14) no
Pd1 N2 C24 C26 -178.8(8) no
C23 N2 C24 N3 178(4) no
C23 N2 C24 C25 2(2) no
C23 N2 C24 C26 -4.0(19) no
C24 N2 C23 N3 -2(3) no
C23 N3 C24 N2 -2(3) no
C23 N3 C24 C26 -5(2) no
C24 N3 C23 N2 178(3) no
C24 N3 C23 C25 -3(3) no
Pd1 C1 C2 Pd1 0(10705906) no
Pd1 C1 C2 C3 94.6(5) no
Pd1 C1 C10 C5 -80.2(5) no
Pd1 C1 C10 C9 99.2(5) no
C2 C1 C10 C5 -1.9(8) no
C2 C1 C10 C9 177.6(5) no
C10 C1 C2 Pd1 -90.9(6) no
C10 C1 C2 C3 3.7(9) no
Pd1 C2 C3 Pd2 -0.2(6) no
Pd1 C2 C3 C4 72.4(6) no
C1 C2 C3 Pd2 -73.0(6) no
C1 C2 C3 C4 -0.4(9) no
Pd2 C3 C4 C5 90.0(5) no
C2 C3 C4 Pd2 -94.6(6) no
C2 C3 C4 C5 -4.6(9) no
Pd2 C4 C5 C6 -96.7(5) no
Pd2 C4 C5 C10 85.2(5) no
C3 C4 C5 C6 -175.5(5) no
C3 C4 C5 C10 6.4(8) no
C4 C5 C6 C7 -179.2(6) no
C4 C5 C10 C1 -3.0(8) no
C4 C5 C10 C9 177.5(5) no
C6 C5 C10 C1 178.8(5) no
C6 C5 C10 C9 -0.7(8) no
C10 C5 C6 C7 -1.1(10) no
C5 C6 C7 C8 3.1(13) no
C6 C7 C8 C9 -3.3(16) no
C7 C8 C9 C10 1.4(15) no
C8 C9 C10 C1 -178.9(7) no
C8 C9 C10 C5 0.6(11) no
Pd1 C11 C12 C13 -95.6(4) no
Pd1 C11 C20 C15 78.5(5) no
Pd1 C11 C20 C19 -102.3(5) no
C12 C11 C20 C15 -0.6(8) no
C12 C11 C20 C19 178.5(5) no
C20 C11 C12 Pd1 95.9(5) no
C20 C11 C12 C13 0.3(8) no
Pd1 C12 C13 Pd2 -1.1(6) no
Pd1 C12 C13 C14 -74.8(6) no
C11 C12 C13 Pd2 73.4(7) no
C11 C12 C13 C14 -0.3(8) no
Pd2 C13 C14 C15 -94.3(5) no
C12 C13 C14 Pd2 95.0(6) no
C12 C13 C14 C15 0.7(9) no
Pd2 C14 C15 C16 102.2(5) no
Pd2 C14 C15 C20 -80.6(5) no
C13 C14 C15 C16 -178.2(5) no
C13 C14 C15 C20 -1.0(8) no
C14 C15 C16 C17 178.5(5) no
C14 C15 C20 C11 1.0(8) no
C14 C15 C20 C19 -178.2(5) no
C16 C15 C20 C11 178.2(5) no
C16 C15 C20 C19 -0.9(8) no
C20 C15 C16 C17 1.3(9) no
C15 C16 C17 C18 -0.6(12) no
C16 C17 C18 C19 -0.5(15) no
C17 C18 C19 C20 0.9(14) no
C18 C19 C20 C11 -179.4(7) no
C18 C19 C20 C15 -0.2(11) no
